data_4034737
loop_
_publ_author_name
'Marra, Isabellar F. S.'
'de Almeida, Angelina M.'
'Silva, Larissa P.'
'de Castro, Pedro P.'
'Corr\^ea, Charlane C'
'Amarante, Giovanni Wilson'

_publ_section_title
;
 Stereoselective Intermolecular [2 + 2] Cycloadditions of
 Erlenmeyer-Pl\"ochl Azlactones Using Visible Light Photoredox Catalysis.
;
_journal_issue 24
_journal_name_full 'The Journal of organic chemistry'
_journal_page_first 15144
_journal_page_last 15154
_journal_paper_doi 10.1021/acs.joc.8b02430
_journal_volume 83
_journal_year 2018
_chemical_formula_moiety 'C33 H24 Cl2 N2 O5'
_chemical_formula_sum 'C33 H24 Cl2 N2 O5'
_chemical_formula_weight 599.44
_space_group_crystal_system monoclinic
_space_group_IT_number 15
_space_group_name_Hall '-C 2yc'
_space_group_name_H-M_alt 'C 1 2/c 1'
_atom_sites_solution_hydrogens geom
_atom_sites_solution_primary dual
_audit_creation_date 2018-09-05
_audit_creation_method
;
Olex2 1.2
(compiled 2018.05.29 svn.r3508 for OlexSys, GUI svn.r5506)
;
_cell_angle_alpha 90
_cell_angle_beta 100.820(4)
_cell_angle_gamma 90
_cell_formula_units_Z 8
_cell_length_a 25.0644(8)
_cell_length_b 18.8372(7)
_cell_length_c 13.6807(5)
_cell_measurement_reflns_used 4178
_cell_measurement_temperature 150.01(10)
_cell_measurement_theta_max 71.3570
_cell_measurement_theta_min 4.1490
_cell_volume 6344.4(4)
_computing_cell_refinement 'CrysAlisPro 1.171.39.46e (Rigaku OD, 2018)'
_computing_data_collection 'CrysAlisPro 1.171.39.46e (Rigaku OD, 2018)'
_computing_data_reduction 'CrysAlisPro 1.171.39.46e (Rigaku OD, 2018)'
_computing_molecular_graphics 'Olex2 (Dolomanov et al., 2009)'
_computing_publication_material 'Olex2 (Dolomanov et al., 2009)'
_computing_structure_refinement 'ShelXL (Sheldrick, 2015)'
_computing_structure_solution 'ShelXT (Sheldrick, 2015)'
_diffrn_ambient_environment N~2~
_diffrn_ambient_temperature 150.01(10)
_diffrn_detector 'CCD plate'
_diffrn_detector_area_resol_mean 5.2923
_diffrn_detector_type AtlasS2
_diffrn_measured_fraction_theta_full 0.995
_diffrn_measured_fraction_theta_max 0.995
_diffrn_measurement_details
;
List of Runs (angles in degrees, time in seconds):

  # Type    Start    End  Width  t~exp~   \w     \q     \k     \f   Frames
--------------------------------------------------------------------------
  1  \w    -59.00  31.00   1.00   30.00    --  -40.85  38.00 -60.00   90
  2  \w    -64.00  24.00   1.00   30.00    --  -40.85  38.00-150.00   88
  3  \w     56.00  84.00   1.00   30.00    --   40.85-125.00 -90.00   28
  4  \w     30.00 111.00   1.00  150.00    --  103.96-111.00   0.00   81
  5  \w     53.00 108.00   1.00  150.00    --  103.96 -94.00  60.00   55
  6  \w     76.00 170.00   1.00  150.00    --  103.96  30.00  90.00   94
  7  \w    106.00 170.00   1.00  150.00    --  103.96 111.00   0.00   64
  8  \w     68.00 128.00   1.00  150.00    --  103.96 -45.00  90.00   60
  9  \w    121.00 166.00   1.00  150.00    --  103.96 111.00-120.00   45
 10  \w    117.00 151.00   1.00  150.00    --  103.96 111.00 120.00   34
;
_diffrn_measurement_device 'four-circle diffractometer'
_diffrn_measurement_device_type 'SuperNova, Dual, Cu at home/near, AtlasS2'
_diffrn_measurement_method '\w scans'
_diffrn_orient_matrix_type 'CrysAlisPro convention (1999,Acta A55,543-557)'
_diffrn_orient_matrix_UB_11 -0.0086307000
_diffrn_orient_matrix_UB_12 0.0683503000
_diffrn_orient_matrix_UB_13 0.0568226000
_diffrn_orient_matrix_UB_21 0.0124377000
_diffrn_orient_matrix_UB_22 0.0447954000
_diffrn_orient_matrix_UB_23 -0.0872589000
_diffrn_orient_matrix_UB_31 -0.0607443000
_diffrn_orient_matrix_UB_32 -0.0005034000
_diffrn_orient_matrix_UB_33 -0.0480839000
_diffrn_radiation_monochromator mirror
_diffrn_radiation_probe x-ray
_diffrn_radiation_type CuK\a
_diffrn_radiation_wavelength 1.54184
_diffrn_reflns_av_R_equivalents 0.0537
_diffrn_reflns_av_unetI/netI 0.0623
_diffrn_reflns_Laue_measured_fraction_full 0.995
_diffrn_reflns_Laue_measured_fraction_max 0.995
_diffrn_reflns_limit_h_max 17
_diffrn_reflns_limit_h_min -30
_diffrn_reflns_limit_k_max 19
_diffrn_reflns_limit_k_min -22
_diffrn_reflns_limit_l_max 16
_diffrn_reflns_limit_l_min -16
_diffrn_reflns_number 11606
_diffrn_reflns_point_group_measured_fraction_full 0.995
_diffrn_reflns_point_group_measured_fraction_max 0.995
_diffrn_reflns_theta_full 67.548
_diffrn_reflns_theta_max 67.548
_diffrn_reflns_theta_min 4.667
_diffrn_source 'micro-focus sealed X-ray tube'
_diffrn_source_type 'SuperNova (Cu) X-ray Source'
_exptl_absorpt_coefficient_mu 2.177
_exptl_absorpt_correction_T_max 1.00000
_exptl_absorpt_correction_T_min 0.22164
_exptl_absorpt_correction_type multi-scan
_exptl_absorpt_process_details
;
CrysAlisPro 1.171.39.46e (Rigaku Oxford Diffraction, 2018)
Empirical absorption correction using spherical harmonics,
 implemented in SCALE3 ABSPACK scaling algorithm.
;
_exptl_crystal_colour 'translucent light colourless'
_exptl_crystal_density_diffrn 1.255
_exptl_crystal_description needle
_exptl_crystal_F_000 2480
_exptl_crystal_size_max 0.302
_exptl_crystal_size_mid 0.060
_exptl_crystal_size_min 0.042
_refine_diff_density_max 0.413
_refine_diff_density_min -0.474
_refine_diff_density_rms 0.062
_refine_ls_extinction_method none
_refine_ls_goodness_of_fit_ref 1.066
_refine_ls_hydrogen_treatment constr
_refine_ls_matrix_type full
_refine_ls_number_parameters 380
_refine_ls_number_reflns 5702
_refine_ls_number_restraints 0
_refine_ls_restrained_S_all 1.066
_refine_ls_R_factor_all 0.0889
_refine_ls_R_factor_gt 0.0675
_refine_ls_shift/su_max 0.000
_refine_ls_shift/su_mean 0.000
_refine_ls_structure_factor_coef Fsqd
_refine_ls_weighting_details 'w=1/[\s^2^(Fo^2^)+(0.1119P)^2^] where P=(Fo^2^+2Fc^2^)/3'
_refine_ls_weighting_scheme calc
_refine_ls_wR_factor_gt 0.1845
_refine_ls_wR_factor_ref 0.2117
_reflns_Friedel_coverage 0.000
_reflns_number_gt 4101
_reflns_number_total 5702
_reflns_threshold_expression 'I > 2\s(I)'
_cod_data_source_file jo8b02430_si_002.cif
_cod_data_source_block isabela_cu_n2_c
_cod_database_code 4034737
_shelx_shelxl_version_number 2017/1
_chemical_oxdiff_formula 'C33 H24 Cl2 N2 O5'
_shelx_space_group_comment
;
The symmetry employed for this shelxl refinement is uniquely defined
by the following loop, which should always be used as a source of
symmetry information in preference to the above space-group names.
They are only intended as comments.
;
_shelx_estimated_absorpt_t_max 0.920
_shelx_estimated_absorpt_t_min 0.730
_reflns_odcompleteness_completeness 99.52
_reflns_odcompleteness_iscentric 1
_reflns_odcompleteness_theta 66.97
_olex2_refinement_description
;
1. Fixed Uiso
 At 1.2 times of:
  All C(H) groups, All N(H) groups
 At 1.5 times of:
  All C(H,H,H) groups
2.a Ternary CH refined with riding coordinates:
 C8(H8), C7(H7)
2.b Aromatic/amide H refined with riding coordinates:
 N2(H2), C12(H12), C30(H30), C18(H18), C4(H4), C20(H20), C29(H29), C32(H32),
 C3(H3), C31(H31), C17(H17), C15(H15), C16(H16), C24(H24), C21(H21), C6(H6),
 C22(H22), C1(H1), C23(H23)
2.c Idealised Me refined as rotating group:
 C19(H19A,H19B,H19C)
;
_olex2_submission_special_instructions 'No special instructions were received'
_oxdiff_exptl_absorpt_empirical_details
;
Empirical correction (ABSPACK) includes:
- Absorption correction using spherical harmonics
- Frame scaling
- Detector area scaling
;
_oxdiff_exptl_absorpt_empirical_full_max 3.181
_oxdiff_exptl_absorpt_empirical_full_min 0.253

loop_
_space_group_symop_operation_xyz
'x, y, z'
'-x, y, -z+1/2'
'x+1/2, y+1/2, z'
'-x+1/2, y+1/2, -z+1/2'
'-x, -y, -z'
'x, -y, z-1/2'
'-x+1/2, -y+1/2, -z'
'x+1/2, -y+1/2, z-1/2'

loop_
_atom_site_label
_atom_site_type_symbol
_atom_site_fract_x
_atom_site_fract_y
_atom_site_fract_z
_atom_site_U_iso_or_equiv
_atom_site_adp_type
_atom_site_occupancy
_atom_site_site_symmetry_order
_atom_site_calc_flag
_atom_site_refinement_flags_posn
Cl1 Cl 0.44105(3) 0.77615(5) 0.32186(7) 0.0620(3) Uani 1 1 d .
Cl2 Cl 0.03005(4) 0.71662(7) 0.38920(7) 0.0772(4) Uani 1 1 d .
O2 O 0.28620(10) 0.36658(13) 0.20882(16) 0.0555(6) Uani 1 1 d .
O1 O 0.27847(10) 0.46148(13) 0.10668(15) 0.0529(6) Uani 1 1 d .
O3 O 0.38621(9) 0.46231(14) 0.26084(16) 0.0559(6) Uani 1 1 d .
O4 O 0.15110(9) 0.39366(13) 0.31186(15) 0.0519(6) Uani 1 1 d .
O5 O 0.15725(9) 0.45962(14) 0.17586(16) 0.0548(6) Uani 1 1 d .
N2 N 0.32453(10) 0.46427(15) 0.36187(18) 0.0437(6) Uani 1 1 d .
H2 H 0.319003 0.460482 0.421827 0.052 Uiso 1 1 calc R
N1 N 0.23048(10) 0.41976(15) 0.41449(18) 0.0451(6) Uani 1 1 d .
C28 C 0.17744(12) 0.58815(18) 0.3561(2) 0.0440(7) Uani 1 1 d .
C9 C 0.22663(12) 0.46575(18) 0.3288(2) 0.0430(7) Uani 1 1 d .
C14 C 0.41822(12) 0.44206(17) 0.4343(2) 0.0444(7) Uani 1 1 d .
C8 C 0.22859(12) 0.54771(17) 0.3517(2) 0.0424(7) Uani 1 1 d .
H8 H 0.253200 0.554480 0.415704 0.051 Uiso 1 1 calc R
C5 C 0.30587(12) 0.61372(18) 0.2816(2) 0.0432(7) Uani 1 1 d .
C10 C 0.27875(12) 0.47788(17) 0.2824(2) 0.0413(7) Uani 1 1 d .
C13 C 0.37578(13) 0.45730(17) 0.3448(2) 0.0440(7) Uani 1 1 d .
C7 C 0.26252(12) 0.55748(17) 0.2691(2) 0.0407(7) Uani 1 1 d .
H7 H 0.238017 0.563996 0.204964 0.049 Uiso 1 1 calc R
C27 C 0.17591(13) 0.44253(18) 0.2592(2) 0.0462(7) Uani 1 1 d .
C11 C 0.28210(12) 0.43651(18) 0.1888(2) 0.0459(7) Uani 1 1 d .
C26 C 0.18737(13) 0.38266(18) 0.4012(2) 0.0461(7) Uani 1 1 d .
C12 C 0.41251(13) 0.46348(19) 0.5299(2) 0.0482(7) Uani 1 1 d .
H12 H 0.381392 0.487505 0.538965 0.058 Uiso 1 1 calc R
C30 C 0.15862(13) 0.5891(2) 0.4457(2) 0.0508(8) Uani 1 1 d .
H30 H 0.177206 0.563484 0.499568 0.061 Uiso 1 1 calc R
C18 C 0.46499(13) 0.40641(19) 0.4224(3) 0.0518(8) Uani 1 1 d .
H18 H 0.469641 0.393026 0.359082 0.062 Uiso 1 1 calc R
C4 C 0.33896(14) 0.62142(18) 0.2120(2) 0.0508(8) Uani 1 1 d .
H4 H 0.333673 0.592101 0.156273 0.061 Uiso 1 1 calc R
C25 C 0.17182(14) 0.33036(17) 0.4686(2) 0.0494(8) Uani 1 1 d .
C2 C 0.38811(13) 0.71475(19) 0.3051(2) 0.0504(8) Uani 1 1 d .
C20 C 0.21122(15) 0.30685(19) 0.5478(2) 0.0528(8) Uani 1 1 d .
H20 H 0.246239 0.325289 0.557720 0.063 Uiso 1 1 calc R
C33 C 0.08610(13) 0.6650(2) 0.3751(3) 0.0542(8) Uani 1 1 d .
C29 C 0.14777(13) 0.6237(2) 0.2752(2) 0.0525(8) Uani 1 1 d .
H29 H 0.158385 0.621236 0.213658 0.063 Uiso 1 1 calc R
C32 C 0.11299(14) 0.6272(2) 0.4562(2) 0.0569(9) Uani 1 1 d .
H32 H 0.100687 0.627539 0.516233 0.068 Uiso 1 1 calc R
C3 C 0.37960(14) 0.67166(19) 0.2235(3) 0.0544(8) Uani 1 1 d .
H3 H 0.401257 0.676210 0.175558 0.065 Uiso 1 1 calc R
C31 C 0.10209(14) 0.6633(2) 0.2854(3) 0.0574(9) Uani 1 1 d .
H31 H 0.082755 0.688164 0.231459 0.069 Uiso 1 1 calc R
C17 C 0.50490(13) 0.3906(2) 0.5044(3) 0.0566(9) Uani 1 1 d .
H17 H 0.535671 0.365353 0.496417 0.068 Uiso 1 1 calc R
C15 C 0.45332(14) 0.4489(2) 0.6113(3) 0.0550(8) Uani 1 1 d .
H15 H 0.449912 0.463626 0.674668 0.066 Uiso 1 1 calc R
C16 C 0.49875(14) 0.4123(2) 0.5971(3) 0.0572(9) Uani 1 1 d .
H16 H 0.525869 0.402200 0.651610 0.069 Uiso 1 1 calc R
C24 C 0.11928(16) 0.3035(2) 0.4550(3) 0.0617(9) Uani 1 1 d .
H24 H 0.093087 0.319137 0.401952 0.074 Uiso 1 1 calc R
C21 C 0.19749(18) 0.2555(2) 0.6118(3) 0.0627(10) Uani 1 1 d .
H21 H 0.223634 0.238866 0.664172 0.075 Uiso 1 1 calc R
C6 C 0.31521(16) 0.6585(2) 0.3626(3) 0.0675(11) Uani 1 1 d .
H6 H 0.293341 0.654441 0.410277 0.081 Uiso 1 1 calc R
C22 C 0.14583(19) 0.2293(2) 0.5981(3) 0.0664(10) Uani 1 1 d .
H22 H 0.137154 0.194799 0.641095 0.080 Uiso 1 1 calc R
C1 C 0.35608(17) 0.7094(3) 0.3760(3) 0.0721(12) Uani 1 1 d .
H1 H 0.361570 0.739084 0.431351 0.086 Uiso 1 1 calc R
C19 C 0.2923(2) 0.3221(2) 0.1258(3) 0.0729(11) Uani 1 1 d .
H19A H 0.259711 0.324200 0.076063 0.109 Uiso 1 1 calc GR
H19B H 0.298649 0.274011 0.148151 0.109 Uiso 1 1 calc GR
H19C H 0.322440 0.338506 0.097923 0.109 Uiso 1 1 calc GR
C23 C 0.10609(18) 0.2536(2) 0.5206(3) 0.0692(11) Uani 1 1 d .
H23 H 0.070781 0.236358 0.512958 0.083 Uiso 1 1 calc R

loop_
_atom_site_aniso_label
_atom_site_aniso_U_11
_atom_site_aniso_U_22
_atom_site_aniso_U_33
_atom_site_aniso_U_23
_atom_site_aniso_U_13
_atom_site_aniso_U_12
Cl1 0.0543(5) 0.0626(6) 0.0697(5) 0.0040(4) 0.0131(4) -0.0125(4)
Cl2 0.0627(6) 0.0964(9) 0.0707(6) -0.0145(5) 0.0083(5) 0.0288(5)
O2 0.0778(16) 0.0474(14) 0.0424(11) -0.0007(10) 0.0141(11) 0.0017(12)
O1 0.0645(14) 0.0557(15) 0.0395(11) 0.0031(10) 0.0121(10) 0.0033(11)
O3 0.0555(13) 0.0667(16) 0.0484(12) 0.0068(11) 0.0176(10) 0.0031(11)
O4 0.0530(12) 0.0559(14) 0.0447(11) 0.0047(11) 0.0039(10) -0.0092(11)
O5 0.0529(12) 0.0666(16) 0.0431(11) 0.0030(11) 0.0043(10) -0.0029(11)
N2 0.0433(13) 0.0497(16) 0.0379(12) 0.0013(11) 0.0074(10) 0.0019(11)
N1 0.0512(14) 0.0439(15) 0.0411(12) 0.0017(12) 0.0108(11) 0.0008(12)
C28 0.0419(15) 0.0479(18) 0.0418(14) 0.0004(13) 0.0067(12) -0.0026(13)
C9 0.0462(16) 0.0483(18) 0.0352(13) 0.0036(13) 0.0094(12) -0.0002(13)
C14 0.0426(15) 0.0396(17) 0.0511(16) 0.0056(14) 0.0092(13) -0.0029(13)
C8 0.0457(15) 0.0445(18) 0.0372(13) 0.0025(13) 0.0086(12) -0.0026(13)
C5 0.0444(15) 0.0446(18) 0.0403(14) 0.0058(13) 0.0069(12) 0.0050(13)
C10 0.0424(15) 0.0447(18) 0.0370(13) 0.0020(13) 0.0082(12) 0.0015(13)
C13 0.0487(16) 0.0388(17) 0.0456(15) 0.0042(13) 0.0115(13) 0.0007(13)
C7 0.0416(14) 0.0438(17) 0.0367(13) 0.0054(13) 0.0073(11) 0.0013(13)
C27 0.0489(16) 0.0480(19) 0.0427(15) 0.0053(14) 0.0109(13) -0.0018(14)
C11 0.0459(16) 0.0491(19) 0.0431(15) 0.0042(14) 0.0100(13) 0.0022(14)
C26 0.0508(17) 0.0436(18) 0.0443(15) -0.0020(14) 0.0103(13) 0.0003(14)
C12 0.0448(16) 0.0491(19) 0.0505(16) 0.0018(15) 0.0081(14) -0.0008(14)
C30 0.0475(16) 0.065(2) 0.0395(15) 0.0042(15) 0.0066(13) 0.0046(16)
C18 0.0471(17) 0.050(2) 0.0602(19) 0.0002(16) 0.0154(15) -0.0026(15)
C4 0.066(2) 0.0427(19) 0.0468(16) 0.0000(14) 0.0195(15) -0.0049(15)
C25 0.067(2) 0.0378(17) 0.0468(16) -0.0025(14) 0.0180(15) -0.0054(15)
C2 0.0471(17) 0.0478(19) 0.0559(18) 0.0074(15) 0.0086(14) -0.0016(14)
C20 0.067(2) 0.0475(19) 0.0479(17) -0.0008(15) 0.0202(15) 0.0025(16)
C33 0.0478(17) 0.059(2) 0.0559(18) -0.0099(16) 0.0093(14) 0.0065(15)
C29 0.0517(18) 0.061(2) 0.0473(16) 0.0081(16) 0.0166(14) 0.0047(16)
C32 0.0523(18) 0.071(2) 0.0486(17) -0.0064(17) 0.0129(15) 0.0036(17)
C3 0.0599(19) 0.049(2) 0.0592(18) 0.0029(16) 0.0241(16) -0.0010(16)
C31 0.0534(18) 0.067(2) 0.0498(17) 0.0079(17) 0.0056(14) 0.0146(17)
C17 0.0406(16) 0.055(2) 0.074(2) 0.0034(18) 0.0104(16) 0.0039(15)
C15 0.0515(18) 0.059(2) 0.0514(18) 0.0036(16) 0.0021(15) -0.0046(16)
C16 0.0479(17) 0.057(2) 0.062(2) 0.0051(17) -0.0024(15) -0.0009(16)
C24 0.072(2) 0.059(2) 0.0555(19) -0.0007(17) 0.0161(17) -0.0169(19)
C21 0.089(3) 0.053(2) 0.0511(18) 0.0044(17) 0.0251(18) 0.005(2)
C6 0.073(2) 0.078(3) 0.0573(19) -0.021(2) 0.0287(18) -0.026(2)
C22 0.100(3) 0.047(2) 0.058(2) -0.0014(17) 0.030(2) -0.007(2)
C1 0.077(3) 0.089(3) 0.056(2) -0.024(2) 0.0270(18) -0.031(2)
C19 0.109(3) 0.057(2) 0.0538(19) -0.0102(18) 0.019(2) 0.009(2)
C23 0.081(3) 0.062(2) 0.070(2) -0.008(2) 0.028(2) -0.026(2)

loop_
_atom_type_symbol
_atom_type_description
_atom_type_scat_dispersion_real
_atom_type_scat_dispersion_imag
_atom_type_scat_source
C C 0.0181 0.0091 'International Tables Vol C Tables 4.2.6.8 and 6.1.1.4'
H H 0.0000 0.0000 'International Tables Vol C Tables 4.2.6.8 and 6.1.1.4'
Cl Cl 0.3639 0.7018 'International Tables Vol C Tables 4.2.6.8 and 6.1.1.4'
N N 0.0311 0.0180 'International Tables Vol C Tables 4.2.6.8 and 6.1.1.4'
O O 0.0492 0.0322 'International Tables Vol C Tables 4.2.6.8 and 6.1.1.4'

loop_
_geom_angle_atom_site_label_1
_geom_angle_atom_site_label_2
_geom_angle_atom_site_label_3
_geom_angle
C11 O2 C19 115.1(3)
C27 O4 C26 105.8(2)
C13 N2 C10 122.0(2)
C26 N1 C9 106.7(3)
C30 C28 C8 118.3(3)
C29 C28 C8 123.2(3)
C29 C28 C30 118.5(3)
N1 C9 C8 115.5(2)
N1 C9 C10 118.7(3)
N1 C9 C27 105.0(3)
C10 C9 C8 86.6(2)
C27 C9 C8 113.8(3)
C27 C9 C10 117.1(2)
C12 C14 C13 122.0(3)
C18 C14 C13 119.0(3)
C18 C14 C12 119.1(3)
C28 C8 C9 120.7(3)
C28 C8 C7 124.0(3)
C7 C8 C9 88.4(2)
C4 C5 C7 120.6(3)
C6 C5 C7 122.2(3)
C6 C5 C4 117.2(3)
N2 C10 C9 105.8(2)
N2 C10 C7 114.3(3)
N2 C10 C11 112.5(2)
C7 C10 C9 88.2(2)
C11 C10 C9 116.6(3)
C11 C10 C7 116.9(2)
O3 C13 N2 122.0(3)
O3 C13 C14 122.6(3)
N2 C13 C14 115.4(3)
C8 C7 C10 88.2(2)
C5 C7 C8 119.0(2)
C5 C7 C10 119.9(2)
O4 C27 C9 105.8(2)
O5 C27 O4 122.8(3)
O5 C27 C9 131.3(3)
O2 C11 C10 110.3(2)
O1 C11 O2 124.1(3)
O1 C11 C10 125.5(3)
O4 C26 C25 116.7(3)
N1 C26 O4 116.1(3)
N1 C26 C25 127.2(3)
C15 C12 C14 120.1(3)
C32 C30 C28 121.5(3)
C14 C18 C17 120.3(3)
C3 C4 C5 121.3(3)
C20 C25 C26 118.3(3)
C24 C25 C26 121.5(3)
C24 C25 C20 120.2(3)
C3 C2 Cl1 120.0(3)
C3 C2 C1 120.8(3)
C1 C2 Cl1 119.1(3)
C21 C20 C25 119.2(3)
C32 C33 Cl2 118.6(3)
C31 C33 Cl2 119.4(3)
C31 C33 C32 122.0(3)
C28 C29 C31 120.4(3)
C30 C32 C33 118.2(3)
C2 C3 C4 120.0(3)
C33 C31 C29 119.3(3)
C16 C17 C18 119.7(3)
C16 C15 C12 119.4(3)
C17 C16 C15 121.4(3)
C23 C24 C25 119.8(4)
C22 C21 C20 120.3(4)
C5 C6 C1 122.5(3)
C21 C22 C23 120.8(4)
C2 C1 C6 118.1(3)
C24 C23 C22 119.7(4)

loop_
_geom_bond_atom_site_label_1
_geom_bond_atom_site_label_2
_geom_bond_distance
Cl1 C2 1.743(3)
Cl2 C33 1.749(3)
O2 C11 1.345(4)
O2 C19 1.442(4)
O1 C11 1.206(4)
O3 C13 1.228(4)
O4 C27 1.386(4)
O4 C26 1.395(4)
O5 C27 1.193(4)
N2 C10 1.448(4)
N2 C13 1.355(4)
N1 C9 1.447(4)
N1 C26 1.271(4)
C28 C8 1.502(4)
C28 C30 1.393(4)
C28 C29 1.386(5)
C9 C8 1.574(5)
C9 C10 1.573(4)
C9 C27 1.503(4)
C14 C13 1.492(4)
C14 C12 1.401(4)
C14 C18 1.387(5)
C8 C7 1.547(4)
C5 C7 1.504(4)
C5 C4 1.383(4)
C5 C6 1.377(5)
C10 C7 1.555(4)
C10 C11 1.514(4)
C26 C25 1.452(5)
C12 C15 1.390(4)
C30 C32 1.381(5)
C18 C17 1.388(5)
C4 C3 1.378(5)
C25 C20 1.394(5)
C25 C24 1.390(5)
C2 C3 1.365(5)
C2 C1 1.374(5)
C20 C21 1.391(5)
C33 C32 1.382(5)
C33 C31 1.361(5)
C29 C31 1.395(5)
C17 C16 1.368(5)
C15 C16 1.375(5)
C24 C23 1.383(5)
C21 C22 1.365(6)
C6 C1 1.391(5)
C22 C23 1.388(6)

loop_
_smtbx_masks_void_nr
_smtbx_masks_void_average_x
_smtbx_masks_void_average_y
_smtbx_masks_void_average_z
_smtbx_masks_void_volume
_smtbx_masks_void_count_electrons
1 0.000 0.500 -0.325 370.5 95.6
2 0.076 0.155 0.809 17.7 0.0
3 0.076 0.845 0.309 17.7 0.0
4 0.500 0.000 -0.747 370.5 95.6
5 0.424 0.345 0.191 17.7 0.0
6 0.424 0.655 0.691 17.7 0.0
7 0.576 0.345 0.309 17.7 0.0
8 0.576 0.655 0.809 17.7 0.0
9 0.924 0.155 0.691 17.7 0.0
10 0.924 0.845 0.191 17.7 0.0
